data_2229681
loop_
_publ_author_name
'Naicker, Tricia'
'Govender, Thavendran'
'Kruger, Hendrik. G'
'Maguire, Glenn. E. M'

_publ_section_title
;
 Methyl
 1-cyclohexyl-6,7-dimethoxy-3,4-dihydroisoquinoline-3-carboxylate
;
_journal_coeditor_code HG5002
_journal_issue 4
_journal_name_full 'Acta Crystallographica Section E'
_journal_page_first o883
_journal_paper_doi 10.1107/S1600536811009032
_journal_volume 67
_journal_year 2011
_chemical_formula_iupac 'C19 H25 N O4'
_chemical_formula_moiety 'C19 H25 N O4'
_chemical_formula_sum 'C19 H25 N O4'
_chemical_formula_weight 331.40
_chemical_melting_point 377
_chemical_name_systematic
;
Methyl 1-cyclohexyl-6,7-dimethoxy-3,4-dihydroisoquinoline-3-carboxylate
;
_space_group_IT_number 2
_symmetry_cell_setting triclinic
_symmetry_space_group_name_Hall '-P 1'
_symmetry_space_group_name_H-M 'P -1'
_atom_sites_solution_hydrogens geom
_atom_sites_solution_primary direct
_atom_sites_solution_secondary difmap
_audit_creation_method SHELXL-97
_cell_angle_alpha 80.9410(10)
_cell_angle_beta 75.267(2)
_cell_angle_gamma 89.343(2)
_cell_formula_units_Z 4
_cell_length_a 9.5720(2)
_cell_length_b 10.8441(4)
_cell_length_c 17.5925(6)
_cell_measurement_reflns_used 15272
_cell_measurement_temperature 173(2)
_cell_measurement_theta_max 27.10
_cell_measurement_theta_min 2.22
_cell_volume 1743.25(10)
_computing_cell_refinement 'SAINT (Bruker, 2006)'
_computing_data_collection 'APEX2 (Bruker, 2006)'
_computing_data_reduction 'SAINT (Bruker, 2006)'
_computing_molecular_graphics 'OLEX2 (Dolomanov <i>et al.</i>, 2009)'
_computing_publication_material 'SHELXL97 (Sheldrick, 2008)'
_computing_structure_refinement 'SHELXL97 (Sheldrick, 2008)'
_computing_structure_solution 'SHELXS97 (Sheldrick, 2008)'
_diffrn_ambient_temperature 173(2)
_diffrn_measured_fraction_theta_full 0.996
_diffrn_measured_fraction_theta_max 0.996
_diffrn_measurement_device_type 'Bruker Kappa DUO APEXII'
_diffrn_measurement_method '1.2\% \f scans and \w'
_diffrn_radiation_monochromator graphite
_diffrn_radiation_source 'fine-focus sealed tube'
_diffrn_radiation_type MoK\a
_diffrn_radiation_wavelength 0.71073
_diffrn_reflns_av_R_equivalents 0.0144
_diffrn_reflns_av_sigmaI/netI 0.0230
_diffrn_reflns_limit_h_max 12
_diffrn_reflns_limit_h_min -12
_diffrn_reflns_limit_k_max 13
_diffrn_reflns_limit_k_min -13
_diffrn_reflns_limit_l_max 22
_diffrn_reflns_limit_l_min -22
_diffrn_reflns_number 15272
_diffrn_reflns_theta_full 27.10
_diffrn_reflns_theta_max 27.10
_diffrn_reflns_theta_min 2.22
_diffrn_standards_decay_% 0
_diffrn_standards_number 0
_exptl_absorpt_coefficient_mu 0.088
_exptl_absorpt_correction_type none
_exptl_crystal_colour colourless
_exptl_crystal_density_diffrn 1.263
_exptl_crystal_density_method 'not measured'
_exptl_crystal_description block
_exptl_crystal_F_000 712
_exptl_crystal_size_max 0.44
_exptl_crystal_size_mid 0.38
_exptl_crystal_size_min 0.35
_refine_diff_density_max 0.309
_refine_diff_density_min -0.271
_refine_ls_extinction_method none
_refine_ls_goodness_of_fit_ref 1.045
_refine_ls_hydrogen_treatment constr
_refine_ls_matrix_type full
_refine_ls_number_parameters 433
_refine_ls_number_reflns 7670
_refine_ls_number_restraints 0
_refine_ls_restrained_S_all 1.045
_refine_ls_R_factor_all 0.0518
_refine_ls_R_factor_gt 0.0397
_refine_ls_shift/su_max 0.000
_refine_ls_shift/su_mean 0.000
_refine_ls_structure_factor_coef Fsqd
_refine_ls_weighting_details 'calc w=1/[\s^2^(Fo^2^)+(0.0577P)^2^+0.3824P] where P=(Fo^2^+2Fc^2^)/3'
_refine_ls_weighting_scheme calc
_refine_ls_wR_factor_gt 0.1026
_refine_ls_wR_factor_ref 0.1101
_reflns_number_gt 6167
_reflns_number_total 7670
_reflns_threshold_expression I>2sigma(I)
_cod_data_source_file hg5002.cif
_cod_data_source_block I
_cod_original_cell_volume 1743.25(9)
_cod_database_code 2229681
_cod_database_fobs_code 2229681

loop_
_symmetry_equiv_pos_as_xyz
'x, y, z'
'-x, -y, -z'

loop_
_atom_site_type_symbol
_atom_site_label
_atom_site_fract_x
_atom_site_fract_y
_atom_site_fract_z
_atom_site_U_iso_or_equiv
_atom_site_adp_type
_atom_site_calc_flag
_atom_site_refinement_flags
_atom_site_occupancy
_atom_site_disorder_assembly
_atom_site_disorder_group
O O1A 0.26686(9) 0.71209(8) 0.19855(6) 0.0351(2) Uani d . 1 . .
O O2A 0.44184(10) 0.82229(9) 0.10407(5) 0.0347(2) Uani d . 1 . .
O O3A 0.92893(9) 0.57579(9) 0.43538(5) 0.0334(2) Uani d . 1 . .
O O4A 0.69445(10) 0.64633(10) 0.52482(5) 0.0390(2) Uani d . 1 . .
N N1A 0.60340(10) 0.63179(9) 0.17689(6) 0.0232(2) Uani d . 1 . .
C C1A 0.69095(12) 0.57660(10) 0.21465(7) 0.0217(2) Uani d . 1 . .
C C2A 0.69670(12) 0.59983(10) 0.29469(7) 0.0225(2) Uani d . 1 . .
C C3A 0.81857(13) 0.57647(11) 0.32469(7) 0.0246(2) Uani d . 1 . .
H H3A 0.9041 0.5485 0.2920 0.029 Uiso calc R 1 . .
C C4A 0.81548(13) 0.59380(11) 0.40118(7) 0.0259(3) Uani d . 1 . .
C C5A 0.68716(14) 0.63287(11) 0.45005(7) 0.0277(3) Uani d . 1 . .
C C6A 0.56750(13) 0.65742(11) 0.42009(7) 0.0280(3) Uani d . 1 . .
H H6A 0.4816 0.6846 0.4529 0.034 Uiso calc R 1 . .
C C7A 0.57196(13) 0.64259(11) 0.34225(7) 0.0241(2) Uani d . 1 . .
C C8A 0.44615(13) 0.67041(11) 0.30585(7) 0.0262(3) Uani d . 1 . .
H H8A1 0.3839 0.7326 0.3326 0.031 Uiso calc R 1 . .
H H8A2 0.3873 0.5933 0.3120 0.031 Uiso calc R 1 . .
C C9A 0.50709(12) 0.72152(11) 0.21826(7) 0.0238(2) Uani d . 1 . .
H H9A 0.5639 0.8004 0.2136 0.029 Uiso calc R 1 . .
C C10A 0.39021(13) 0.74971(11) 0.17448(7) 0.0247(3) Uani d . 1 . .
C C11A 0.34173(15) 0.84768(14) 0.05488(8) 0.0380(3) Uani d . 1 . .
H H11A 0.3897 0.9013 0.0049 0.057 Uiso calc R 1 . .
H H11B 0.2581 0.8901 0.0831 0.057 Uiso calc R 1 . .
H H11C 0.3095 0.7689 0.0432 0.057 Uiso calc R 1 . .
C C12A 0.78396(12) 0.47538(11) 0.17883(7) 0.0228(2) Uani d . 1 . .
H H12A 0.8855 0.4911 0.1810 0.027 Uiso calc R 1 . .
C C13A 0.78454(13) 0.47279(11) 0.09229(7) 0.0263(3) Uani d . 1 . .
H H13A 0.8243 0.5535 0.0595 0.032 Uiso calc R 1 . .
H H13B 0.6841 0.4620 0.0885 0.032 Uiso calc R 1 . .
C C14A 0.87518(14) 0.36646(12) 0.05994(7) 0.0323(3) Uani d . 1 . .
H H14A 0.8716 0.3659 0.0043 0.039 Uiso calc R 1 . .
H H14B 0.9771 0.3806 0.0600 0.039 Uiso calc R 1 . .
C C15A 0.81992(15) 0.24052(12) 0.10999(8) 0.0338(3) Uani d . 1 . .
H H15A 0.7213 0.2226 0.1057 0.041 Uiso calc R 1 . .
H H15B 0.8833 0.1740 0.0894 0.041 Uiso calc R 1 . .
C C16A 0.81694(15) 0.24008(12) 0.19685(8) 0.0315(3) Uani d . 1 . .
H H16A 0.9172 0.2467 0.2019 0.038 Uiso calc R 1 . .
H H16B 0.7734 0.1599 0.2287 0.038 Uiso calc R 1 . .
C C17A 0.73078(13) 0.34755(11) 0.22988(7) 0.0266(3) Uani d . 1 . .
H H17A 0.7387 0.3482 0.2848 0.032 Uiso calc R 1 . .
H H17B 0.6276 0.3339 0.2323 0.032 Uiso calc R 1 . .
C C18A 1.06746(13) 0.56069(14) 0.38401(8) 0.0335(3) Uani d . 1 . .
H H18A 1.1395 0.5492 0.4152 0.050 Uiso calc R 1 . .
H H18B 1.0938 0.6352 0.3433 0.050 Uiso calc R 1 . .
H H18C 1.0642 0.4873 0.3583 0.050 Uiso calc R 1 . .
C C19A 0.56717(17) 0.68754(16) 0.57547(8) 0.0463(4) Uani d . 1 . .
H H19A 0.5848 0.6939 0.6272 0.069 Uiso calc R 1 . .
H H19B 0.4873 0.6274 0.5829 0.069 Uiso calc R 1 . .
H H19C 0.5421 0.7695 0.5510 0.069 Uiso calc R 1 . .
O O1B 0.76423(9) 0.92685(9) 0.20742(5) 0.0338(2) Uani d . 1 . .
O O2B 0.94374(9) 0.88901(9) 0.10537(5) 0.0351(2) Uani d . 1 . .
O O3B 1.43063(9) 0.95138(9) 0.43879(5) 0.0307(2) Uani d . 1 . .
O O4B 1.19740(10) 0.83840(9) 0.52876(5) 0.0363(2) Uani d . 1 . .
N N1B 1.10515(10) 1.02495(9) 0.18028(6) 0.0216(2) Uani d . 1 . .
C C1B 1.19338(12) 1.05972(10) 0.21725(7) 0.0203(2) Uani d . 1 . .
C C2B 1.19881(12) 0.99731(10) 0.29783(7) 0.0212(2) Uani d . 1 . .
C C3B 1.32033(12) 1.00537(11) 0.32793(7) 0.0230(2) Uani d . 1 . .
H H3B 1.4054 1.0488 0.2951 0.028 Uiso calc R 1 . .
C C4B 1.31746(13) 0.95079(11) 0.40472(7) 0.0239(2) Uani d . 1 . .
C C5B 1.18998(13) 0.88816(11) 0.45380(7) 0.0257(3) Uani d . 1 . .
C C6B 1.07080(13) 0.87890(11) 0.42371(7) 0.0255(3) Uani d . 1 . .
H H6B 0.9854 0.8360 0.4566 0.031 Uiso calc R 1 . .
C C7B 1.07523(12) 0.93198(10) 0.34560(7) 0.0221(2) Uani d . 1 . .
C C8B 0.94865(12) 0.92380(11) 0.30996(7) 0.0239(2) Uani d . 1 . .
H H8B1 0.8886 0.9982 0.3167 0.029 Uiso calc R 1 . .
H H8B2 0.8878 0.8484 0.3369 0.029 Uiso calc R 1 . .
C C9B 1.00823(12) 0.91704(11) 0.22208(7) 0.0219(2) Uani d . 1 . .
H H9B 1.0649 0.8394 0.2173 0.026 Uiso calc R 1 . .
C C10B 0.89023(12) 0.91202(10) 0.17937(7) 0.0224(2) Uani d . 1 . .
C C11B 0.84171(15) 0.88618(14) 0.05758(8) 0.0376(3) Uani d . 1 . .
H H11D 0.8925 0.8688 0.0047 0.056 Uiso calc R 1 . .
H H11E 0.7958 0.9672 0.0523 0.056 Uiso calc R 1 . .
H H11F 0.7676 0.8206 0.0834 0.056 Uiso calc R 1 . .
C C12B 1.28788(12) 1.17590(10) 0.17986(6) 0.0215(2) Uani d . 1 . .
H H12B 1.3883 1.1575 0.1844 0.026 Uiso calc R 1 . .
C C13B 1.29372(13) 1.21677(11) 0.09197(7) 0.0254(3) Uani d . 1 . .
H H13C 1.3352 1.1496 0.0617 0.030 Uiso calc R 1 . .
H H13D 1.1944 1.2304 0.0859 0.030 Uiso calc R 1 . .
C C14B 1.38490(14) 1.33662(12) 0.05783(7) 0.0296(3) Uani d . 1 . .
H H14C 1.4859 1.3214 0.0604 0.036 Uiso calc R 1 . .
H H14D 1.3850 1.3615 0.0012 0.036 Uiso calc R 1 . .
C C15B 1.32624(15) 1.44174(12) 0.10374(8) 0.0335(3) Uani d . 1 . .
H H15C 1.3896 1.5173 0.0819 0.040 Uiso calc R 1 . .
H H15D 1.2285 1.4621 0.0971 0.040 Uiso calc R 1 . .
C C16B 1.31858(14) 1.40480(12) 0.19170(8) 0.0315(3) Uani d . 1 . .
H H16C 1.2729 1.4720 0.2208 0.038 Uiso calc R 1 . .
H H16D 1.4178 1.3955 0.1987 0.038 Uiso calc R 1 . .
C C17B 1.23242(13) 1.28270(11) 0.22711(7) 0.0265(3) Uani d . 1 . .
H H17C 1.1296 1.2961 0.2279 0.032 Uiso calc R 1 . .
H H17D 1.2382 1.2580 0.2828 0.032 Uiso calc R 1 . .
C C18B 1.56838(13) 0.99195(14) 0.38721(7) 0.0321(3) Uani d . 1 . .
H H18D 1.6404 0.9881 0.4183 0.048 Uiso calc R 1 . .
H H18E 1.5631 1.0781 0.3612 0.048 Uiso calc R 1 . .
H H18F 1.5962 0.9375 0.3467 0.048 Uiso calc R 1 . .
C C19B 1.07091(17) 0.77248(15) 0.57943(8) 0.0439(4) Uani d . 1 . .
H H19D 1.0882 0.7411 0.6315 0.066 Uiso calc R 1 . .
H H19E 1.0481 0.7021 0.5554 0.066 Uiso calc R 1 . .
H H19F 0.9896 0.8290 0.5861 0.066 Uiso calc R 1 . .

loop_
_atom_site_aniso_label
_atom_site_aniso_U_11
_atom_site_aniso_U_22
_atom_site_aniso_U_33
_atom_site_aniso_U_12
_atom_site_aniso_U_13
_atom_site_aniso_U_23
O1A 0.0238(5) 0.0336(5) 0.0472(6) 0.0030(4) -0.0116(4) -0.0005(4)
O2A 0.0292(5) 0.0439(6) 0.0305(5) 0.0037(4) -0.0111(4) 0.0005(4)
O3A 0.0270(5) 0.0492(6) 0.0246(5) 0.0019(4) -0.0088(4) -0.0040(4)
O4A 0.0411(5) 0.0547(6) 0.0238(5) 0.0090(5) -0.0089(4) -0.0134(4)
N1A 0.0210(5) 0.0224(5) 0.0256(5) 0.0019(4) -0.0049(4) -0.0038(4)
C1A 0.0195(5) 0.0215(6) 0.0225(6) -0.0007(4) -0.0031(4) -0.0026(4)
C2A 0.0239(6) 0.0204(6) 0.0227(6) 0.0008(4) -0.0051(5) -0.0029(4)
C3A 0.0237(6) 0.0248(6) 0.0241(6) 0.0017(5) -0.0044(5) -0.0032(5)
C4A 0.0270(6) 0.0255(6) 0.0252(6) -0.0008(5) -0.0086(5) -0.0010(5)
C5A 0.0344(7) 0.0273(6) 0.0215(6) 0.0009(5) -0.0067(5) -0.0045(5)
C6A 0.0286(6) 0.0272(6) 0.0260(6) 0.0037(5) -0.0024(5) -0.0058(5)
C7A 0.0247(6) 0.0212(6) 0.0255(6) 0.0019(4) -0.0052(5) -0.0037(5)
C8A 0.0222(6) 0.0275(6) 0.0289(6) 0.0043(5) -0.0045(5) -0.0080(5)
C9A 0.0224(6) 0.0209(6) 0.0288(6) 0.0021(4) -0.0069(5) -0.0054(5)
C10A 0.0251(6) 0.0192(6) 0.0311(6) 0.0056(4) -0.0075(5) -0.0074(5)
C11A 0.0378(8) 0.0496(9) 0.0302(7) 0.0153(6) -0.0151(6) -0.0076(6)
C12A 0.0200(5) 0.0254(6) 0.0234(6) 0.0035(4) -0.0059(4) -0.0051(5)
C13A 0.0285(6) 0.0273(6) 0.0217(6) 0.0034(5) -0.0043(5) -0.0032(5)
C14A 0.0352(7) 0.0352(7) 0.0253(6) 0.0065(6) -0.0030(5) -0.0096(5)
C15A 0.0390(7) 0.0289(7) 0.0353(7) 0.0073(5) -0.0083(6) -0.0126(6)
C16A 0.0340(7) 0.0261(6) 0.0349(7) 0.0088(5) -0.0099(6) -0.0051(5)
C17A 0.0292(6) 0.0260(6) 0.0237(6) 0.0055(5) -0.0060(5) -0.0026(5)
C18A 0.0246(6) 0.0451(8) 0.0285(7) -0.0013(5) -0.0068(5) 0.0011(6)
C19A 0.0537(9) 0.0590(10) 0.0279(7) 0.0144(8) -0.0072(6) -0.0183(7)
O1B 0.0220(5) 0.0456(6) 0.0363(5) -0.0022(4) -0.0075(4) -0.0139(4)
O2B 0.0273(5) 0.0546(6) 0.0272(5) -0.0014(4) -0.0088(4) -0.0142(4)
O3B 0.0245(4) 0.0466(5) 0.0217(4) -0.0005(4) -0.0082(3) -0.0035(4)
O4B 0.0373(5) 0.0481(6) 0.0204(4) -0.0070(4) -0.0091(4) 0.0068(4)
N1B 0.0198(5) 0.0214(5) 0.0228(5) -0.0009(4) -0.0046(4) -0.0026(4)
C1B 0.0195(5) 0.0203(5) 0.0202(5) 0.0011(4) -0.0035(4) -0.0029(4)
C2B 0.0229(6) 0.0194(5) 0.0210(6) 0.0002(4) -0.0052(4) -0.0030(4)
C3B 0.0232(6) 0.0232(6) 0.0214(6) -0.0014(4) -0.0043(4) -0.0023(4)
C4B 0.0241(6) 0.0260(6) 0.0231(6) 0.0014(5) -0.0076(5) -0.0057(5)
C5B 0.0314(6) 0.0261(6) 0.0187(6) 0.0000(5) -0.0064(5) -0.0010(5)
C6B 0.0262(6) 0.0248(6) 0.0226(6) -0.0042(5) -0.0029(5) -0.0004(5)
C7B 0.0238(6) 0.0198(5) 0.0224(6) -0.0002(4) -0.0053(4) -0.0030(4)
C8B 0.0213(6) 0.0247(6) 0.0241(6) -0.0033(4) -0.0045(5) -0.0006(5)
C9B 0.0210(5) 0.0200(5) 0.0245(6) -0.0009(4) -0.0058(4) -0.0028(4)
C10B 0.0240(6) 0.0176(5) 0.0251(6) -0.0031(4) -0.0059(5) -0.0024(4)
C11B 0.0383(8) 0.0505(9) 0.0275(7) -0.0101(6) -0.0141(6) -0.0060(6)
C12B 0.0202(5) 0.0228(6) 0.0208(6) -0.0030(4) -0.0059(4) 0.0002(4)
C13B 0.0267(6) 0.0279(6) 0.0202(6) -0.0032(5) -0.0055(5) -0.0008(5)
C14B 0.0294(6) 0.0319(7) 0.0235(6) -0.0041(5) -0.0046(5) 0.0049(5)
C15B 0.0352(7) 0.0241(6) 0.0370(7) -0.0039(5) -0.0072(6) 0.0047(5)
C16B 0.0344(7) 0.0245(6) 0.0353(7) -0.0063(5) -0.0082(6) -0.0047(5)
C17B 0.0293(6) 0.0256(6) 0.0233(6) -0.0057(5) -0.0044(5) -0.0037(5)
C18B 0.0230(6) 0.0485(8) 0.0256(6) 0.0012(5) -0.0060(5) -0.0087(6)
C19B 0.0484(9) 0.0524(9) 0.0244(7) -0.0128(7) -0.0077(6) 0.0116(6)

loop_
_atom_type_symbol
_atom_type_description
_atom_type_scat_dispersion_real
_atom_type_scat_dispersion_imag
_atom_type_scat_source
C C 0.0033 0.0016 'International Tables Vol C Tables 4.2.6.8 and 6.1.1.4'
H H 0.0000 0.0000 'International Tables Vol C Tables 4.2.6.8 and 6.1.1.4'
N N 0.0061 0.0033 'International Tables Vol C Tables 4.2.6.8 and 6.1.1.4'
O O 0.0106 0.0060 'International Tables Vol C Tables 4.2.6.8 and 6.1.1.4'

loop_
_geom_angle_atom_site_label_1
_geom_angle_atom_site_label_2
_geom_angle_atom_site_label_3
_geom_angle_site_symmetry_1
_geom_angle_site_symmetry_3
_geom_angle
_geom_angle_publ_flag
C10A O2A C11A . . 115.80(10) ?
C4A O3A C18A . . 117.12(9) ?
C5A O4A C19A . . 116.57(11) ?
C1A N1A C9A . . 115.69(10) ?
N1A C1A C2A . . 122.95(10) ?
N1A C1A C12A . . 118.45(10) ?
C2A C1A C12A . . 118.40(10) ?
C7A C2A C3A . . 119.61(11) ?
C7A C2A C1A . . 117.24(10) ?
C3A C2A C1A . . 123.11(10) ?
C4A C3A C2A . . 120.67(11) ?
C4A C3A H3A . . 119.7 ?
C2A C3A H3A . . 119.7 ?
O3A C4A C3A . . 125.14(11) ?
O3A C4A C5A . . 115.40(10) ?
C3A C4A C5A . . 119.46(11) ?
O4A C5A C6A . . 125.05(11) ?
O4A C5A C4A . . 115.09(11) ?
C6A C5A C4A . . 119.83(11) ?
C5A C6A C7A . . 120.57(11) ?
C5A C6A H6A . . 119.7 ?
C7A C6A H6A . . 119.7 ?
C2A C7A C6A . . 119.80(11) ?
C2A C7A C8A . . 117.26(10) ?
C6A C7A C8A . . 122.94(11) ?
C7A C8A C9A . . 107.65(9) ?
C7A C8A H8A1 . . 110.2 ?
C9A C8A H8A1 . . 110.2 ?
C7A C8A H8A2 . . 110.2 ?
C9A C8A H8A2 . . 110.2 ?
H8A1 C8A H8A2 . . 108.5 ?
N1A C9A C10A . . 106.68(9) ?
N1A C9A C8A . . 111.50(9) ?
C10A C9A C8A . . 112.55(10) ?
N1A C9A H9A . . 108.7 ?
C10A C9A H9A . . 108.7 ?
C8A C9A H9A . . 108.7 ?
O1A C10A O2A . . 123.43(11) ?
O1A C10A C9A . . 125.32(11) ?
O2A C10A C9A . . 111.24(10) ?
O2A C11A H11A . . 109.5 ?
O2A C11A H11B . . 109.5 ?
H11A C11A H11B . . 109.5 ?
O2A C11A H11C . . 109.5 ?
H11A C11A H11C . . 109.5 ?
H11B C11A H11C . . 109.5 ?
C1A C12A C13A . . 113.27(9) ?
C1A C12A C17A . . 108.99(9) ?
C13A C12A C17A . . 109.99(10) ?
C1A C12A H12A . . 108.1 ?
C13A C12A H12A . . 108.1 ?
C17A C12A H12A . . 108.1 ?
C12A C13A C14A . . 111.25(10) ?
C12A C13A H13A . . 109.4 ?
C14A C13A H13A . . 109.4 ?
C12A C13A H13B . . 109.4 ?
C14A C13A H13B . . 109.4 ?
H13A C13A H13B . . 108.0 ?
C15A C14A C13A . . 111.17(10) ?
C15A C14A H14A . . 109.4 ?
C13A C14A H14A . . 109.4 ?
C15A C14A H14B . . 109.4 ?
C13A C14A H14B . . 109.4 ?
H14A C14A H14B . . 108.0 ?
C16A C15A C14A . . 110.90(11) ?
C16A C15A H15A . . 109.5 ?
C14A C15A H15A . . 109.5 ?
C16A C15A H15B . . 109.5 ?
C14A C15A H15B . . 109.5 ?
H15A C15A H15B . . 108.0 ?
C15A C16A C17A . . 111.81(10) ?
C15A C16A H16A . . 109.3 ?
C17A C16A H16A . . 109.3 ?
C15A C16A H16B . . 109.3 ?
C17A C16A H16B . . 109.3 ?
H16A C16A H16B . . 107.9 ?
C16A C17A C12A . . 112.32(10) ?
C16A C17A H17A . . 109.1 ?
C12A C17A H17A . . 109.1 ?
C16A C17A H17B . . 109.1 ?
C12A C17A H17B . . 109.1 ?
H17A C17A H17B . . 107.9 ?
O3A C18A H18A . . 109.5 ?
O3A C18A H18B . . 109.5 ?
H18A C18A H18B . . 109.5 ?
O3A C18A H18C . . 109.5 ?
H18A C18A H18C . . 109.5 ?
H18B C18A H18C . . 109.5 ?
O4A C19A H19A . . 109.5 ?
O4A C19A H19B . . 109.5 ?
H19A C19A H19B . . 109.5 ?
O4A C19A H19C . . 109.5 ?
H19A C19A H19C . . 109.5 ?
H19B C19A H19C . . 109.5 ?
C10B O2B C11B . . 116.42(10) ?
C4B O3B C18B . . 117.00(9) ?
C5B O4B C19B . . 116.46(10) ?
C1B N1B C9B . . 116.15(9) ?
N1B C1B C2B . . 122.85(10) ?
N1B C1B C12B . . 118.43(10) ?
C2B C1B C12B . . 118.53(9) ?
C7B C2B C3B . . 119.51(10) ?
C7B C2B C1B . . 117.55(10) ?
C3B C2B C1B . . 122.90(10) ?
C4B C3B C2B . . 120.68(11) ?
C4B C3B H3B . . 119.7 ?
C2B C3B H3B . . 119.7 ?
O3B C4B C3B . . 125.04(11) ?
O3B C4B C5B . . 115.45(10) ?
C3B C4B C5B . . 119.51(11) ?
O4B C5B C6B . . 125.12(11) ?
O4B C5B C4B . . 115.13(10) ?
C6B C5B C4B . . 119.74(11) ?
C5B C6B C7B . . 120.51(11) ?
C5B C6B H6B . . 119.7 ?
C7B C6B H6B . . 119.7 ?
C2B C7B C6B . . 120.00(11) ?
C2B C7B C8B . . 117.49(10) ?
C6B C7B C8B . . 122.51(10) ?
C7B C8B C9B . . 107.78(9) ?
C7B C8B H8B1 . . 110.2 ?
C9B C8B H8B1 . . 110.2 ?
C7B C8B H8B2 . . 110.2 ?
C9B C8B H8B2 . . 110.2 ?
H8B1 C8B H8B2 . . 108.5 ?
N1B C9B C10B . . 107.54(9) ?
N1B C9B C8B . . 111.99(9) ?
C10B C9B C8B . . 112.49(9) ?
N1B C9B H9B . . 108.2 ?
C10B C9B H9B . . 108.2 ?
C8B C9B H9B . . 108.2 ?
O1B C10B O2B . . 123.52(11) ?
O1B C10B C9B . . 125.18(11) ?
O2B C10B C9B . . 111.29(10) ?
O2B C11B H11D . . 109.5 ?
O2B C11B H11E . . 109.5 ?
H11D C11B H11E . . 109.5 ?
O2B C11B H11F . . 109.5 ?
H11D C11B H11F . . 109.5 ?
H11E C11B H11F . . 109.5 ?
C1B C12B C13B . . 113.24(9) ?
C1B C12B C17B . . 109.00(9) ?
C13B C12B C17B . . 110.04(9) ?
C1B C12B H12B . . 108.1 ?
C13B C12B H12B . . 108.1 ?
C17B C12B H12B . . 108.1 ?
C14B C13B C12B . . 111.38(10) ?
C14B C13B H13C . . 109.4 ?
C12B C13B H13C . . 109.4 ?
C14B C13B H13D . . 109.4 ?
C12B C13B H13D . . 109.4 ?
H13C C13B H13D . . 108.0 ?
C15B C14B C13B . . 111.03(10) ?
C15B C14B H14C . . 109.4 ?
C13B C14B H14C . . 109.4 ?
C15B C14B H14D . . 109.4 ?
C13B C14B H14D . . 109.4 ?
H14C C14B H14D . . 108.0 ?
C16B C15B C14B . . 110.97(10) ?
C16B C15B H15C . . 109.4 ?
C14B C15B H15C . . 109.4 ?
C16B C15B H15D . . 109.4 ?
C14B C15B H15D . . 109.4 ?
H15C C15B H15D . . 108.0 ?
C15B C16B C17B . . 111.83(10) ?
C15B C16B H16C . . 109.2 ?
C17B C16B H16C . . 109.2 ?
C15B C16B H16D . . 109.3 ?
C17B C16B H16D . . 109.2 ?
H16C C16B H16D . . 107.9 ?
C16B C17B C12B . . 112.47(10) ?
C16B C17B H17C . . 109.1 ?
C12B C17B H17C . . 109.1 ?
C16B C17B H17D . . 109.1 ?
C12B C17B H17D . . 109.1 ?
H17C C17B H17D . . 107.8 ?
O3B C18B H18D . . 109.5 ?
O3B C18B H18E . . 109.5 ?
H18D C18B H18E . . 109.5 ?
O3B C18B H18F . . 109.5 ?
H18D C18B H18F . . 109.5 ?
H18E C18B H18F . . 109.5 ?
O4B C19B H19D . . 109.5 ?
O4B C19B H19E . . 109.5 ?
H19D C19B H19E . . 109.5 ?
O4B C19B H19F . . 109.5 ?
H19D C19B H19F . . 109.5 ?
H19E C19B H19F . . 109.5 ?

loop_
_geom_bond_atom_site_label_1
_geom_bond_atom_site_label_2
_geom_bond_site_symmetry_2
_geom_bond_distance
_geom_bond_publ_flag
O1A C10A . 1.2009(15) ?
O2A C10A . 1.3373(15) ?
O2A C11A . 1.4436(15) ?
O3A C4A . 1.3674(14) ?
O3A C18A . 1.4262(15) ?
O4A C5A . 1.3652(15) ?
O4A C19A . 1.4278(17) ?
N1A C1A . 1.2838(15) ?
N1A C9A . 1.4790(14) ?
C1A C2A . 1.4835(16) ?
C1A C12A . 1.5181(15) ?
C2A C7A . 1.3936(16) ?
C2A C3A . 1.4028(16) ?
C3A C4A . 1.3807(17) ?
C3A H3A . 0.9500 ?
C4A C5A . 1.4117(17) ?
C5A C6A . 1.3843(18) ?
C6A C7A . 1.3937(17) ?
C6A H6A . 0.9500 ?
C7A C8A . 1.5081(16) ?
C8A C9A . 1.5176(17) ?
C8A H8A1 . 0.9900 ?
C8A H8A2 . 0.9900 ?
C9A C10A . 1.5148(16) ?
C9A H9A . 1.0000 ?
C11A H11A . 0.9800 ?
C11A H11B . 0.9800 ?
C11A H11C . 0.9800 ?
C12A C13A . 1.5257(16) ?
C12A C17A . 1.5424(16) ?
C12A H12A . 1.0000 ?
C13A C14A . 1.5293(17) ?
C13A H13A . 0.9900 ?
C13A H13B . 0.9900 ?
C14A C15A . 1.5235(19) ?
C14A H14A . 0.9900 ?
C14A H14B . 0.9900 ?
C15A C16A . 1.5204(18) ?
C15A H15A . 0.9900 ?
C15A H15B . 0.9900 ?
C16A C17A . 1.5243(16) ?
C16A H16A . 0.9900 ?
C16A H16B . 0.9900 ?
C17A H17A . 0.9900 ?
C17A H17B . 0.9900 ?
C18A H18A . 0.9800 ?
C18A H18B . 0.9800 ?
C18A H18C . 0.9800 ?
C19A H19A . 0.9800 ?
C19A H19B . 0.9800 ?
C19A H19C . 0.9800 ?
O1B C10B . 1.2008(14) ?
O2B C10B . 1.3340(14) ?
O2B C11B . 1.4449(15) ?
O3B C4B . 1.3654(14) ?
O3B C18B . 1.4263(15) ?
O4B C5B . 1.3631(14) ?
O4B C19B . 1.4289(16) ?
N1B C1B . 1.2815(14) ?
N1B C9B . 1.4757(14) ?
C1B C2B . 1.4849(16) ?
C1B C12B . 1.5168(15) ?
C2B C7B . 1.3905(16) ?
C2B C3B . 1.4040(16) ?
C3B C4B . 1.3806(16) ?
C3B H3B . 0.9500 ?
C4B C5B . 1.4122(16) ?
C5B C6B . 1.3851(17) ?
C6B C7B . 1.3941(16) ?
C6B H6B . 0.9500 ?
C7B C8B . 1.5085(16) ?
C8B C9B . 1.5188(16) ?
C8B H8B1 . 0.9900 ?
C8B H8B2 . 0.9900 ?
C9B C10B . 1.5130(16) ?
C9B H9B . 1.0000 ?
C11B H11D . 0.9800 ?
C11B H11E . 0.9800 ?
C11B H11F . 0.9800 ?
C12B C13B . 1.5268(15) ?
C12B C17B . 1.5423(16) ?
C12B H12B . 1.0000 ?
C13B C14B . 1.5248(16) ?
C13B H13C . 0.9900 ?
C13B H13D . 0.9900 ?
C14B C15B . 1.5204(18) ?
C14B H14C . 0.9900 ?
C14B H14D . 0.9900 ?
C15B C16B . 1.5193(18) ?
C15B H15C . 0.9900 ?
C15B H15D . 0.9900 ?
C16B C17B . 1.5249(16) ?
C16B H16C . 0.9900 ?
C16B H16D . 0.9900 ?
C17B H17C . 0.9900 ?
C17B H17D . 0.9900 ?
C18B H18D . 0.9800 ?
C18B H18E . 0.9800 ?
C18B H18F . 0.9800 ?
C19B H19D . 0.9800 ?
C19B H19E . 0.9800 ?
C19B H19F . 0.9800 ?

loop_
_geom_hbond_atom_site_label_D
_geom_hbond_atom_site_label_H
_geom_hbond_atom_site_label_A
_geom_hbond_site_symmetry_A
_geom_hbond_distance_DH
_geom_hbond_distance_HA
_geom_hbond_distance_DA
_geom_hbond_angle_DHA
C8A H8A1 Cg 1_455 0.99 2.96 3.9272(13) 167

loop_
_geom_torsion_atom_site_label_1
_geom_torsion_atom_site_label_2
_geom_torsion_atom_site_label_3
_geom_torsion_atom_site_label_4
_geom_torsion_site_symmetry_1
_geom_torsion_site_symmetry_2
_geom_torsion_site_symmetry_3
_geom_torsion_site_symmetry_4
_geom_torsion
_geom_torsion_publ_flag
C9A N1A C1A C2A . . . . 0.10(16) ?
C9A N1A C1A C12A . . . . 174.91(9) ?
N1A C1A C2A C7A . . . . 25.10(16) ?
C12A C1A C2A C7A . . . . -149.71(11) ?
N1A C1A C2A C3A . . . . -157.28(11) ?
C12A C1A C2A C3A . . . . 27.91(16) ?
C7A C2A C3A C4A . . . . 0.89(17) ?
C1A C2A C3A C4A . . . . -176.68(11) ?
C18A O3A C4A C3A . . . . 12.24(18) ?
C18A O3A C4A C5A . . . . -167.90(11) ?
C2A C3A C4A O3A . . . . -178.80(11) ?
C2A C3A C4A C5A . . . . 1.35(18) ?
C19A O4A C5A C6A . . . . 0.80(19) ?
C19A O4A C5A C4A . . . . 179.10(12) ?
O3A C4A C5A O4A . . . . -0.41(16) ?
C3A C4A C5A O4A . . . . 179.45(11) ?
O3A C4A C5A C6A . . . . 177.99(11) ?
C3A C4A C5A C6A . . . . -2.15(18) ?
O4A C5A C6A C7A . . . . 178.93(11) ?
C4A C5A C6A C7A . . . . 0.70(19) ?
C3A C2A C7A C6A . . . . -2.34(17) ?
C1A C2A C7A C6A . . . . 175.37(11) ?
C3A C2A C7A C8A . . . . 177.90(10) ?
C1A C2A C7A C8A . . . . -4.38(15) ?
C5A C6A C7A C2A . . . . 1.55(18) ?
C5A C6A C7A C8A . . . . -178.71(11) ?
C2A C7A C8A C9A . . . . -34.63(14) ?
C6A C7A C8A C9A . . . . 145.63(11) ?
C1A N1A C9A C10A . . . . -165.90(10) ?
C1A N1A C9A C8A . . . . -42.66(13) ?
C7A C8A C9A N1A . . . . 58.53(12) ?
C7A C8A C9A C10A . . . . 178.37(9) ?
C11A O2A C10A O1A . . . . -3.78(17) ?
C11A O2A C10A C9A . . . . 175.80(10) ?
N1A C9A C10A O1A . . . . 106.59(13) ?
C8A C9A C10A O1A . . . . -16.00(16) ?
N1A C9A C10A O2A . . . . -72.97(11) ?
C8A C9A C10A O2A . . . . 164.44(10) ?
N1A C1A C12A C13A . . . . 12.96(15) ?
C2A C1A C12A C13A . . . . -172.00(10) ?
N1A C1A C12A C17A . . . . -109.84(12) ?
C2A C1A C12A C17A . . . . 65.21(13) ?
C1A C12A C13A C14A . . . . -177.95(10) ?
C17A C12A C13A C14A . . . . -55.72(13) ?
C12A C13A C14A C15A . . . . 57.70(14) ?
C13A C14A C15A C16A . . . . -56.30(14) ?
C14A C15A C16A C17A . . . . 54.43(15) ?
C15A C16A C17A C12A . . . . -53.90(14) ?
C1A C12A C17A C16A . . . . 178.84(10) ?
C13A C12A C17A C16A . . . . 54.10(13) ?
C9B N1B C1B C2B . . . . -0.58(16) ?
C9B N1B C1B C12B . . . . -175.56(9) ?
N1B C1B C2B C7B . . . . -23.57(16) ?
C12B C1B C2B C7B . . . . 151.40(10) ?
N1B C1B C2B C3B . . . . 158.64(11) ?
C12B C1B C2B C3B . . . . -26.38(16) ?
C7B C2B C3B C4B . . . . -0.99(17) ?
C1B C2B C3B C4B . . . . 176.75(10) ?
C18B O3B C4B C3B . . . . -11.50(17) ?
C18B O3B C4B C5B . . . . 168.27(11) ?
C2B C3B C4B O3B . . . . 178.65(11) ?
C2B C3B C4B C5B . . . . -1.11(17) ?
C19B O4B C5B C6B . . . . -0.35(19) ?
C19B O4B C5B C4B . . . . -178.92(12) ?
O3B C4B C5B O4B . . . . 0.79(16) ?
C3B C4B C5B O4B . . . . -179.42(10) ?
O3B C4B C5B C6B . . . . -177.86(11) ?
C3B C4B C5B C6B . . . . 1.92(18) ?
O4B C5B C6B C7B . . . . -179.14(11) ?
C4B C5B C6B C7B . . . . -0.63(18) ?
C3B C2B C7B C6B . . . . 2.29(17) ?
C1B C2B C7B C6B . . . . -175.57(10) ?
C3B C2B C7B C8B . . . . -178.78(10) ?
C1B C2B C7B C8B . . . . 3.36(15) ?
C5B C6B C7B C2B . . . . -1.49(18) ?
C5B C6B C7B C8B . . . . 179.64(11) ?
C2B C7B C8B C9B . . . . 34.32(14) ?
C6B C7B C8B C9B . . . . -146.78(11) ?
C1B N1B C9B C10B . . . . 165.87(10) ?
C1B N1B C9B C8B . . . . 41.79(13) ?
C7B C8B C9B N1B . . . . -57.19(12) ?
C7B C8B C9B C10B . . . . -178.45(9) ?
C11B O2B C10B O1B . . . . 1.87(18) ?
C11B O2B C10B C9B . . . . -177.99(10) ?
N1B C9B C10B O1B . . . . -115.11(12) ?
C8B C9B C10B O1B . . . . 8.66(16) ?
N1B C9B C10B O2B . . . . 64.74(12) ?
C8B C9B C10B O2B . . . . -171.48(10) ?
N1B C1B C12B C13B . . . . -15.49(15) ?
C2B C1B C12B C13B . . . . 169.31(10) ?
N1B C1B C12B C17B . . . . 107.35(12) ?
C2B C1B C12B C17B . . . . -67.85(13) ?
C1B C12B C13B C14B . . . . 177.73(10) ?
C17B C12B C13B C14B . . . . 55.46(13) ?
C12B C13B C14B C15B . . . . -57.98(13) ?
C13B C14B C15B C16B . . . . 56.74(14) ?
C14B C15B C16B C17B . . . . -54.43(15) ?
C15B C16B C17B C12B . . . . 53.30(14) ?
C1B C12B C17B C16B . . . . -178.07(10) ?
C13B C12B C17B C16B . . . . -53.33(13) ?
